data_7712667
loop_
_publ_author_name
'Buchner, Magnus Richard'
'Cocic, Dusan'
'Ivlev, Sergei'
'Spang, Nils'
'M\"uller, Matthias'
'Puchta, Ralph'

_publ_section_title
;
 Ligand exchange at tetra-coordinated beryllium centres
;
_journal_name_full 'Dalton Transactions'
_journal_paper_doi 10.1039/D3DT00713H
_journal_year 2023
_chemical_formula_moiety 'C36 H66 Be2 Br4 P2'
_chemical_formula_sum 'C36 H66 Be2 Br4 P2'
_chemical_formula_weight 898.48
_space_group_crystal_system triclinic
_space_group_IT_number 2
_space_group_name_Hall '-P 1'
_space_group_name_H-M_alt 'P -1'
_atom_sites_solution_hydrogens geom
_atom_sites_solution_primary direct
_atom_sites_solution_secondary difmap
_audit_creation_method SHELXL-2019/1
_audit_update_record
;
2023-03-22 deposited with the CCDC.	2023-03-23 downloaded from the CCDC.
;
_cell_angle_alpha 95.17(3)
_cell_angle_beta 110.54(3)
_cell_angle_gamma 90.53(3)
_cell_formula_units_Z 1
_cell_length_a 9.5773(19)
_cell_length_b 10.134(2)
_cell_length_c 10.971(2)
_cell_measurement_reflns_used 16258
_cell_measurement_temperature 100(2)
_cell_measurement_theta_max 58.80
_cell_measurement_theta_min 3.82
_cell_volume 992.1(4)
_computing_cell_refinement 'X-Area v1.81 (Stoe, 2018)'
_computing_data_collection 'X-Area v1.81 (Stoe, 2018)'
_computing_data_reduction 'X-Area v1.81 (Stoe, 2018)'
_computing_molecular_graphics 'Diamond v4.5.2 (Brandenburg, 2018)'
_computing_structure_refinement 'SHELXL-2018/3 (Sheldrick, 2018)'
_computing_structure_solution 'SHELXT 2014/5 (Sheldrick, 2014)'
_diffrn_ambient_temperature 100
_diffrn_detector 'image plate ( 34 cm diameter )'
_diffrn_detector_area_resol_mean 6.67
_diffrn_detector_type 'STOE Imaging Plate'
_diffrn_measured_fraction_theta_full 0.999
_diffrn_measured_fraction_theta_max 0.992
_diffrn_measurement_details ' 310 frames, detector distance = 100 mm'
_diffrn_measurement_device '2-circle diffractometer'
_diffrn_measurement_device_type 'STOE IPDS II'
_diffrn_measurement_method 'rotation method, \w scans'
_diffrn_radiation_collimation '0.5 mm, multiple pinhole'
_diffrn_radiation_monochromator 'planar graphite'
_diffrn_radiation_polarisn_norm 0
_diffrn_radiation_probe x-ray
_diffrn_radiation_type 'Mo K\a'
_diffrn_radiation_wavelength 0.71073
_diffrn_reflns_av_R_equivalents 0.0667
_diffrn_reflns_av_unetI/netI 0.0600
_diffrn_reflns_Laue_measured_fraction_full 0.999
_diffrn_reflns_Laue_measured_fraction_max 0.992
_diffrn_reflns_limit_h_max 13
_diffrn_reflns_limit_h_min -13
_diffrn_reflns_limit_k_max 13
_diffrn_reflns_limit_k_min -13
_diffrn_reflns_limit_l_max 15
_diffrn_reflns_limit_l_min -14
_diffrn_reflns_number 16237
_diffrn_reflns_point_group_measured_fraction_full 0.999
_diffrn_reflns_point_group_measured_fraction_max 0.992
_diffrn_reflns_theta_full 25.242
_diffrn_reflns_theta_max 29.219
_diffrn_reflns_theta_min 1.992
_diffrn_source 'sealed X-ray tube, 12 x 0.4 mm long-fine focus'
_diffrn_source_current 40.0
_diffrn_source_power 2.0
_diffrn_source_voltage 50.0
_exptl_absorpt_coefficient_mu 4.161
_exptl_absorpt_correction_T_max 0.5439
_exptl_absorpt_correction_T_min 0.1904
_exptl_absorpt_correction_type numerical
_exptl_absorpt_process_details
;
STOE X-Red32, absorption correction by Gaussian integration, analogous to
P. Coppens, "The Evaluation of Absorption and Extinction in Single-Crystal
Structure Analysis", published in
F. R. Ahmed (Editor), "Crystallographic Computing",
Munksgaard, Copenhagen (1970), 255 - 270
;
_exptl_crystal_colour colorless
_exptl_crystal_density_diffrn 1.504
_exptl_crystal_description block
_exptl_crystal_F_000 460
_exptl_crystal_size_max 0.200
_exptl_crystal_size_mid 0.150
_exptl_crystal_size_min 0.150
_refine_diff_density_max 0.648
_refine_diff_density_min -0.611
_refine_diff_density_rms 0.093
_refine_ls_extinction_method none
_refine_ls_goodness_of_fit_ref 1.007
_refine_ls_hydrogen_treatment constr
_refine_ls_matrix_type full
_refine_ls_number_parameters 199
_refine_ls_number_reflns 5339
_refine_ls_number_restraints 0
_refine_ls_restrained_S_all 1.007
_refine_ls_R_factor_all 0.0572
_refine_ls_R_factor_gt 0.0348
_refine_ls_shift/su_max 0.001
_refine_ls_shift/su_mean 0.000
_refine_ls_structure_factor_coef Fsqd
_refine_ls_weighting_details 'w=1/[\s^2^(Fo^2^)+(0.0420P)^2^] where P=(Fo^2^+2Fc^2^)/3'
_refine_ls_weighting_scheme calc
_refine_ls_wR_factor_gt 0.0809
_refine_ls_wR_factor_ref 0.0863
_reflns_Friedel_coverage 0.000
_reflns_number_gt 3850
_reflns_number_total 5339
_reflns_threshold_expression 'I > 2\s(I)'
_cod_data_source_file d3dt00713h2.cif
_cod_data_source_block 1_a_CCDC1
_cod_database_code 7712667
_shelx_shelxl_version_number 2019/1
_shelx_space_group_comment
;
The symmetry employed for this shelxl refinement is uniquely defined
by the following loop, which should always be used as a source of
symmetry information in preference to the above space-group names.
They are only intended as comments.
;
_shelx_estimated_absorpt_t_min 0.490
_shelx_estimated_absorpt_t_max 0.574

loop_
_space_group_symop_operation_xyz
'x, y, z'
'-x, -y, -z'

loop_
_atom_site_label
_atom_site_type_symbol
_atom_site_fract_x
_atom_site_fract_y
_atom_site_fract_z
_atom_site_U_iso_or_equiv
_atom_site_adp_type
_atom_site_occupancy
_atom_site_site_symmetry_order
_atom_site_calc_flag
_atom_site_refinement_flags_posn
_atom_site_refinement_flags_adp
_atom_site_refinement_flags_occupancy
_atom_site_disorder_assembly
_atom_site_disorder_group
Br01 Br 0.34106(3) 0.40527(3) 0.45744(3) 0.02619(8) Uani 1 1 d . . . . .
Br02 Br 0.59973(3) 0.39759(3) 0.78448(3) 0.03230(9) Uani 1 1 d . . . . .
P003 P 0.40054(8) 0.69542(7) 0.69819(7) 0.02277(15) Uani 1 1 d . . . . .
C004 C 0.3440(3) 0.8151(3) 0.5732(3) 0.0241(5) Uani 1 1 d . . . . .
H004 H 0.433264 0.830501 0.548183 0.029 Uiso 1 1 calc R U . . .
C005 C 0.3042(4) 0.9524(3) 0.6189(3) 0.0325(6) Uani 1 1 d . . . . .
H00A H 0.215569 0.943097 0.644546 0.039 Uiso 1 1 calc R U . . .
H00B H 0.388174 0.990554 0.696903 0.039 Uiso 1 1 calc R U . . .
C006 C 0.5301(3) 0.7941(3) 0.8440(2) 0.0249(6) Uani 1 1 d . . . . .
H006 H 0.473869 0.870273 0.864917 0.030 Uiso 1 1 calc R U . . .
C007 C 0.5869(3) 0.7195(3) 0.9662(3) 0.0295(6) Uani 1 1 d . . . . .
H00C H 0.501251 0.681415 0.983917 0.035 Uiso 1 1 calc R U . . .
H00D H 0.647966 0.645648 0.951358 0.035 Uiso 1 1 calc R U . . .
C008 C 0.7592(3) 0.9461(3) 0.9338(3) 0.0312(6) Uani 1 1 d . . . . .
H00E H 0.846863 0.980177 0.916354 0.037 Uiso 1 1 calc R U . . .
H00F H 0.700771 1.022699 0.946606 0.037 Uiso 1 1 calc R U . . .
C009 C 0.6632(3) 0.8534(3) 0.8166(3) 0.0275(6) Uani 1 1 d . . . . .
H00G H 0.724061 0.781125 0.798233 0.033 Uiso 1 1 calc R U . . .
H00H H 0.626294 0.903074 0.738503 0.033 Uiso 1 1 calc R U . . .
C00A C 0.1940(3) 0.7568(3) 0.8282(3) 0.0297(6) Uani 1 1 d . . . . .
H00I H 0.271114 0.757544 0.916432 0.036 Uiso 1 1 calc R U . . .
H00J H 0.194544 0.846368 0.798902 0.036 Uiso 1 1 calc R U . . .
C00B C 0.8124(3) 0.8758(3) 1.0580(3) 0.0325(6) Uani 1 1 d . . . . .
H00K H 0.868104 0.940190 1.133267 0.039 Uiso 1 1 calc R U . . .
H00L H 0.880891 0.805936 1.049484 0.039 Uiso 1 1 calc R U . . .
C00C C 0.2717(4) 1.0462(3) 0.5130(3) 0.0349(7) Uani 1 1 d . . . . .
H00M H 0.363713 1.063231 0.494166 0.042 Uiso 1 1 calc R U . . .
H00N H 0.241489 1.131807 0.544832 0.042 Uiso 1 1 calc R U . . .
C00D C 0.2195(3) 0.7607(3) 0.4472(3) 0.0331(6) Uani 1 1 d . . . . .
H00O H 0.247431 0.674080 0.415162 0.040 Uiso 1 1 calc R U . . .
H00P H 0.126924 0.746007 0.465750 0.040 Uiso 1 1 calc R U . . .
C00E C 0.6806(3) 0.8134(3) 1.0831(3) 0.0309(6) Uani 1 1 d . . . . .
H00Q H 0.718020 0.764122 1.161330 0.037 Uiso 1 1 calc R U . . .
H00R H 0.617626 0.884199 1.100665 0.037 Uiso 1 1 calc R U . . .
C00F C 0.2308(3) 0.6555(3) 0.7338(3) 0.0289(6) Uani 1 1 d . . . . .
H00S H 0.146231 0.656230 0.648609 0.035 Uiso 1 1 calc R U . . .
C00G C 0.1902(4) 0.8544(3) 0.3416(3) 0.0359(7) Uani 1 1 d . . . . .
H00T H 0.107810 0.816634 0.262240 0.043 Uiso 1 1 calc R U . . .
H00U H 0.280524 0.864609 0.318522 0.043 Uiso 1 1 calc R U . . .
C00H C 0.1490(3) 0.9897(3) 0.3882(3) 0.0314(6) Uani 1 1 d . . . . .
H00V H 0.134566 1.050749 0.319618 0.038 Uiso 1 1 calc R U . . .
H00W H 0.054075 0.980879 0.404356 0.038 Uiso 1 1 calc R U . . .
C00I C 0.0315(3) 0.5871(3) 0.8725(3) 0.0382(7) Uani 1 1 d . . . . .
H00X H -0.071767 0.567593 0.867920 0.046 Uiso 1 1 calc R U . . .
H00Y H 0.099177 0.582179 0.963855 0.046 Uiso 1 1 calc R U . . .
C00J C 0.2255(4) 0.5155(3) 0.7743(3) 0.0368(7) Uani 1 1 d . . . . .
H00Z H 0.244445 0.450316 0.709668 0.044 Uiso 1 1 calc R U . . .
H010 H 0.304193 0.508864 0.860558 0.044 Uiso 1 1 calc R U . . .
C00K C 0.0729(3) 0.4843(3) 0.7820(3) 0.0380(7) Uani 1 1 d . . . . .
H011 H -0.003774 0.480537 0.693198 0.046 Uiso 1 1 calc R U . . .
H012 H 0.073004 0.395927 0.813845 0.046 Uiso 1 1 calc R U . . .
C00L C 0.0432(4) 0.7240(3) 0.8345(3) 0.0381(7) Uani 1 1 d . . . . .
H013 H 0.023607 0.789172 0.898701 0.046 Uiso 1 1 calc R U . . .
H014 H -0.034329 0.731860 0.747867 0.046 Uiso 1 1 calc R U . . .
Be0M Be 0.5024(4) 0.5205(4) 0.6360(3) 0.0269(7) Uani 1 1 d . . . . .

loop_
_atom_site_aniso_label
_atom_site_aniso_U_11
_atom_site_aniso_U_22
_atom_site_aniso_U_33
_atom_site_aniso_U_23
_atom_site_aniso_U_13
_atom_site_aniso_U_12
Br01 0.02414(14) 0.02627(14) 0.02810(15) 0.00084(10) 0.00964(11) -0.00104(10)
Br02 0.03434(17) 0.03295(17) 0.03044(16) 0.00894(12) 0.01092(12) 0.00861(12)
P003 0.0209(3) 0.0242(3) 0.0232(3) 0.0032(3) 0.0075(3) 0.0009(3)
C004 0.0213(13) 0.0253(13) 0.0245(13) 0.0039(10) 0.0062(10) 0.0011(10)
C005 0.0411(17) 0.0276(15) 0.0261(14) 0.0040(11) 0.0080(13) 0.0025(13)
C006 0.0242(13) 0.0290(14) 0.0208(13) 0.0028(10) 0.0071(11) 0.0019(11)
C007 0.0298(15) 0.0306(15) 0.0267(14) 0.0062(11) 0.0074(12) 0.0032(12)
C008 0.0296(15) 0.0309(15) 0.0287(14) -0.0001(12) 0.0058(12) -0.0052(12)
C009 0.0244(14) 0.0329(15) 0.0234(13) 0.0014(11) 0.0070(11) -0.0036(11)
C00A 0.0287(15) 0.0298(15) 0.0338(15) 0.0026(12) 0.0155(12) 0.0001(12)
C00B 0.0304(16) 0.0347(16) 0.0273(15) -0.0017(12) 0.0050(12) 0.0030(13)
C00C 0.0495(19) 0.0229(15) 0.0324(16) 0.0042(12) 0.0144(14) 0.0041(13)
C00D 0.0308(15) 0.0272(15) 0.0332(15) 0.0051(12) 0.0007(12) 0.0016(12)
C00E 0.0327(15) 0.0345(16) 0.0243(14) 0.0047(11) 0.0082(12) 0.0044(12)
C00F 0.0256(14) 0.0300(15) 0.0325(15) 0.0037(12) 0.0120(12) -0.0014(11)
C00G 0.0386(17) 0.0341(16) 0.0269(15) 0.0052(12) 0.0011(13) 0.0030(13)
C00H 0.0313(15) 0.0319(16) 0.0325(15) 0.0113(12) 0.0110(12) 0.0082(12)
C00I 0.0282(16) 0.049(2) 0.0423(18) 0.0119(15) 0.0161(14) -0.0015(14)
C00J 0.0362(17) 0.0281(16) 0.0511(19) 0.0084(14) 0.0206(15) 0.0016(13)
C00K 0.0315(16) 0.0302(16) 0.054(2) 0.0148(14) 0.0142(15) -0.0016(13)
C00L 0.0333(17) 0.0407(18) 0.0497(19) 0.0085(14) 0.0252(15) 0.0056(14)
Be0M 0.0261(18) 0.0301(19) 0.0242(17) 0.0019(14) 0.0084(14) 0.0009(15)

loop_
_atom_type_symbol
_atom_type_description
_atom_type_scat_dispersion_real
_atom_type_scat_dispersion_imag
_atom_type_scat_source
C C 0.0033 0.0016 'International Tables Vol C Tables 4.2.6.8 and 6.1.1.4'
H H 0.0000 0.0000 'International Tables Vol C Tables 4.2.6.8 and 6.1.1.4'
Be Be 0.0005 0.0002 'International Tables Vol C Tables 4.2.6.8 and 6.1.1.4'
P P 0.1023 0.0942 'International Tables Vol C Tables 4.2.6.8 and 6.1.1.4'
Br Br -0.2901 2.4595 'International Tables Vol C Tables 4.2.6.8 and 6.1.1.4'

loop_
_geom_angle_atom_site_label_1
_geom_angle_atom_site_label_2
_geom_angle_atom_site_label_3
_geom_angle
_geom_angle_site_symmetry_1
_geom_angle_site_symmetry_3
_geom_angle_publ_flag
Be0M Br01 Be0M 82.47(13) . 2_666 ?
C006 P003 C00F 107.24(12) . . ?
C006 P003 C004 103.75(12) . . ?
C00F P003 C004 105.75(13) . . ?
C006 P003 Be0M 112.89(14) . . ?
C00F P003 Be0M 113.83(13) . . ?
C004 P003 Be0M 112.60(13) . . ?
C00D C004 C005 109.2(3) . . ?
C00D C004 P003 113.55(19) . . ?
C005 C004 P003 116.02(18) . . ?
C00D C004 H004 105.7 . . ?
C005 C004 H004 105.7 . . ?
P003 C004 H004 105.7 . . ?
C00C C005 C004 111.9(2) . . ?
C00C C005 H00A 109.2 . . ?
C004 C005 H00A 109.2 . . ?
C00C C005 H00B 109.2 . . ?
C004 C005 H00B 109.2 . . ?
H00A C005 H00B 107.9 . . ?
C007 C006 C009 109.7(2) . . ?
C007 C006 P003 114.41(19) . . ?
C009 C006 P003 111.48(17) . . ?
C007 C006 H006 107.0 . . ?
C009 C006 H006 107.0 . . ?
P003 C006 H006 107.0 . . ?
C00E C007 C006 109.9(2) . . ?
C00E C007 H00C 109.7 . . ?
C006 C007 H00C 109.7 . . ?
C00E C007 H00D 109.7 . . ?
C006 C007 H00D 109.7 . . ?
H00C C007 H00D 108.2 . . ?
C00B C008 C009 111.6(2) . . ?
C00B C008 H00E 109.3 . . ?
C009 C008 H00E 109.3 . . ?
C00B C008 H00F 109.3 . . ?
C009 C008 H00F 109.3 . . ?
H00E C008 H00F 108.0 . . ?
C008 C009 C006 110.2(2) . . ?
C008 C009 H00G 109.6 . . ?
C006 C009 H00G 109.6 . . ?
C008 C009 H00H 109.6 . . ?
C006 C009 H00H 109.6 . . ?
H00G C009 H00H 108.1 . . ?
C00L C00A C00F 110.7(2) . . ?
C00L C00A H00I 109.5 . . ?
C00F C00A H00I 109.5 . . ?
C00L C00A H00J 109.5 . . ?
C00F C00A H00J 109.5 . . ?
H00I C00A H00J 108.1 . . ?
C008 C00B C00E 110.8(2) . . ?
C008 C00B H00K 109.5 . . ?
C00E C00B H00K 109.5 . . ?
C008 C00B H00L 109.5 . . ?
C00E C00B H00L 109.5 . . ?
H00K C00B H00L 108.1 . . ?
C005 C00C C00H 111.7(2) . . ?
C005 C00C H00M 109.3 . . ?
C00H C00C H00M 109.3 . . ?
C005 C00C H00N 109.3 . . ?
C00H C00C H00N 109.3 . . ?
H00M C00C H00N 107.9 . . ?
C00G C00D C004 111.9(2) . . ?
C00G C00D H00O 109.2 . . ?
C004 C00D H00O 109.2 . . ?
C00G C00D H00P 109.2 . . ?
C004 C00D H00P 109.2 . . ?
H00O C00D H00P 107.9 . . ?
C007 C00E C00B 111.1(2) . . ?
C007 C00E H00Q 109.4 . . ?
C00B C00E H00Q 109.4 . . ?
C007 C00E H00R 109.4 . . ?
C00B C00E H00R 109.4 . . ?
H00Q C00E H00R 108.0 . . ?
C00A C00F C00J 110.6(2) . . ?
C00A C00F P003 115.59(19) . . ?
C00J C00F P003 113.6(2) . . ?
C00A C00F H00S 105.3 . . ?
C00J C00F H00S 105.3 . . ?
P003 C00F H00S 105.3 . . ?
C00D C00G C00H 110.8(2) . . ?
C00D C00G H00T 109.5 . . ?
C00H C00G H00T 109.5 . . ?
C00D C00G H00U 109.5 . . ?
C00H C00G H00U 109.5 . . ?
H00T C00G H00U 108.1 . . ?
C00C C00H C00G 110.0(3) . . ?
C00C C00H H00V 109.7 . . ?
C00G C00H H00V 109.7 . . ?
C00C C00H H00W 109.7 . . ?
C00G C00H H00W 109.7 . . ?
H00V C00H H00W 108.2 . . ?
C00L C00I C00K 110.7(2) . . ?
C00L C00I H00X 109.5 . . ?
C00K C00I H00X 109.5 . . ?
C00L C00I H00Y 109.5 . . ?
C00K C00I H00Y 109.5 . . ?
H00X C00I H00Y 108.1 . . ?
C00K C00J C00F 109.9(3) . . ?
C00K C00J H00Z 109.7 . . ?
C00F C00J H00Z 109.7 . . ?
C00K C00J H010 109.7 . . ?
C00F C00J H010 109.7 . . ?
H00Z C00J H010 108.2 . . ?
C00I C00K C00J 112.4(2) . . ?
C00I C00K H011 109.1 . . ?
C00J C00K H011 109.1 . . ?
C00I C00K H012 109.1 . . ?
C00J C00K H012 109.1 . . ?
H011 C00K H012 107.9 . . ?
C00I C00L C00A 112.7(3) . . ?
C00I C00L H013 109.1 . . ?
C00A C00L H013 109.1 . . ?
C00I C00L H014 109.1 . . ?
C00A C00L H014 109.1 . . ?
H013 C00L H014 107.8 . . ?
Br02 Be0M P003 114.08(15) . . ?
Br02 Be0M Br01 111.34(16) . . ?
P003 Be0M Br01 111.42(17) . . ?
Br02 Be0M Br01 114.36(17) . 2_666 ?
P003 Be0M Br01 106.89(16) . 2_666 ?
Br01 Be0M Br01 97.52(13) . 2_666 ?

loop_
_geom_bond_atom_site_label_1
_geom_bond_atom_site_label_2
_geom_bond_distance
_geom_bond_site_symmetry_2
_geom_bond_publ_flag
Br01 Be0M 2.240(4) . ?
Br01 Be0M 2.250(3) 2_666 ?
Br02 Be0M 2.096(4) . ?
P003 C006 1.843(3) . ?
P003 C00F 1.850(3) . ?
P003 C004 1.853(3) . ?
P003 Be0M 2.200(4) . ?
C004 C00D 1.527(4) . ?
C004 C005 1.533(4) . ?
C004 H004 1.0000 . ?
C005 C00C 1.516(4) . ?
C005 H00A 0.9900 . ?
C005 H00B 0.9900 . ?
C006 C007 1.531(4) . ?
C006 C009 1.539(3) . ?
C006 H006 1.0000 . ?
C007 C00E 1.521(4) . ?
C007 H00C 0.9900 . ?
C007 H00D 0.9900 . ?
C008 C00B 1.522(4) . ?
C008 C009 1.523(4) . ?
C008 H00E 0.9900 . ?
C008 H00F 0.9900 . ?
C009 H00G 0.9900 . ?
C009 H00H 0.9900 . ?
C00A C00L 1.505(4) . ?
C00A C00F 1.523(4) . ?
C00A H00I 0.9900 . ?
C00A H00J 0.9900 . ?
C00B C00E 1.526(4) . ?
C00B H00K 0.9900 . ?
C00B H00L 0.9900 . ?
C00C C00H 1.517(4) . ?
C00C H00M 0.9900 . ?
C00C H00N 0.9900 . ?
C00D C00G 1.515(4) . ?
C00D H00O 0.9900 . ?
C00D H00P 0.9900 . ?
C00E H00Q 0.9900 . ?
C00E H00R 0.9900 . ?
C00F C00J 1.530(4) . ?
C00F H00S 1.0000 . ?
C00G C00H 1.524(4) . ?
C00G H00T 0.9900 . ?
C00G H00U 0.9900 . ?
C00H H00V 0.9900 . ?
C00H H00W 0.9900 . ?
C00I C00L 1.498(4) . ?
C00I C00K 1.525(4) . ?
C00I H00X 0.9900 . ?
C00I H00Y 0.9900 . ?
C00J C00K 1.526(4) . ?
C00J H00Z 0.9900 . ?
C00J H010 0.9900 . ?
C00K H011 0.9900 . ?
C00K H012 0.9900 . ?
C00L H013 0.9900 . ?
C00L H014 0.9900 . ?
